data_1547293
loop_
_publ_author_name
'Margulies, Eric A.'
'Kerisit, Nicolas'
'Gawel, Przemyslaw'
'Mauck, Catherine M.'
'Ma, Lin'
'Miller, Claire E.'
'Young, Ryan M.'
'Trapp, Nils'
'Wu, Yi-Lin'
'Diederich, Fran\,cois'
'Wasielewski, Michael R.'

_publ_section_title
;
 Substituent Effects on Singlet Exciton Fission in Polycrystalline Thin
 Films of Cyano-Substituted Diaryltetracenes
;
_journal_issue 39
_journal_name_full 'The Journal of Physical Chemistry C'
_journal_page_first 21262
_journal_paper_doi 10.1021/acs.jpcc.7b07870
_journal_volume 121
_journal_year 2017
_chemical_formula_moiety 'C32 H14 F4 N2'
_chemical_formula_sum 'C32 H14 F4 N2'
_chemical_formula_weight 502.45
_space_group_crystal_system triclinic
_space_group_IT_number 2
_space_group_name_Hall '-P 1'
_space_group_name_H-M_alt 'P -1'
_symmetry_space_group_name_Hall '-P 1'
_symmetry_space_group_name_H-M 'P -1'
_atom_sites_solution_hydrogens geom
_atom_sites_solution_primary direct
_audit_creation_date 2015-04-13
_audit_creation_method
;
Olex2 1.2
(compiled 2015.01.26 svn.r3150 for OlexSys, GUI svn.r4998)
;
_cell_angle_alpha 102.679(5)
_cell_angle_beta 92.770(5)
_cell_angle_gamma 103.071(5)
_cell_formula_units_Z 1
_cell_length_a 7.0204(11)
_cell_length_b 7.3076(13)
_cell_length_c 11.485(2)
_cell_measurement_reflns_used 3643
_cell_measurement_temperature 100.0(2)
_cell_measurement_theta_max 27.45
_cell_measurement_theta_min 2.95
_cell_volume 556.96(16)
_computing_cell_refinement 'Bruker SAINT'
_computing_data_collection 'Bruker APEX2'
_computing_data_reduction 'Bruker SAINT'
_computing_molecular_graphics 'Olex2 (Dolomanov et al., 2009)'
_computing_publication_material 'Olex2 (Dolomanov et al., 2009)'
_computing_structure_refinement 'XL (Sheldrick, 2008)'
_computing_structure_solution 'XS (Sheldrick, 2008)'
_diffrn_ambient_temperature 100.0(2)
_diffrn_detector 'Bruker APEX2 area detector'
_diffrn_detector_area_resol_mean 8.33
_diffrn_detector_type 'CCD area detector'
_diffrn_measured_fraction_theta_full 0.999
_diffrn_measured_fraction_theta_max 0.997
_diffrn_measurement_device 'kappa-stage diffractometer'
_diffrn_measurement_device_type 'Bruker/Nonius Kappa Apex2'
_diffrn_measurement_method '\w and \f scans'
_diffrn_radiation_monochromator graphite
_diffrn_radiation_probe x-ray
_diffrn_radiation_type MoK\a
_diffrn_radiation_wavelength 0.71073
_diffrn_reflns_av_R_equivalents 0.0230
_diffrn_reflns_av_unetI/netI 0.0238
_diffrn_reflns_Laue_measured_fraction_full 0.999
_diffrn_reflns_Laue_measured_fraction_max 0.997
_diffrn_reflns_limit_h_max 9
_diffrn_reflns_limit_h_min -7
_diffrn_reflns_limit_k_max 8
_diffrn_reflns_limit_k_min -9
_diffrn_reflns_limit_l_max 14
_diffrn_reflns_limit_l_min -14
_diffrn_reflns_number 9221
_diffrn_reflns_point_group_measured_fraction_full 0.999
_diffrn_reflns_point_group_measured_fraction_max 0.997
_diffrn_reflns_theta_full 25.242
_diffrn_reflns_theta_max 27.586
_diffrn_reflns_theta_min 2.945
_diffrn_source 'sealed tube'
_diffrn_standards_number 0
_exptl_absorpt_coefficient_mu 0.112
_exptl_absorpt_correction_T_max 0.7456
_exptl_absorpt_correction_T_min 0.6798
_exptl_absorpt_correction_type multi-scan
_exptl_absorpt_process_details
;
SADABS-2014/5 (Bruker,2014/5) was used for absorption correction.
wR2(int) was 0.0580 before and 0.0396 after correction.
The Ratio of minimum to maximum transmission is 0.9117.
The \l/2 correction factor is 0.00150.
;
_exptl_crystal_colour 'clear red'
_exptl_crystal_colour_lustre clear
_exptl_crystal_colour_primary red
_exptl_crystal_density_diffrn 1.498
_exptl_crystal_description plate
_exptl_crystal_F_000 256
_exptl_crystal_size_max 0.32
_exptl_crystal_size_mid 0.2
_exptl_crystal_size_min 0.06
_refine_diff_density_max 0.380
_refine_diff_density_min -0.258
_refine_diff_density_rms 0.047
_refine_ls_extinction_method none
_refine_ls_goodness_of_fit_ref 1.061
_refine_ls_hydrogen_treatment constr
_refine_ls_matrix_type full
_refine_ls_number_parameters 172
_refine_ls_number_reflns 2575
_refine_ls_number_restraints 0
_refine_ls_restrained_S_all 1.061
_refine_ls_R_factor_all 0.0452
_refine_ls_R_factor_gt 0.0371
_refine_ls_shift/su_max 0.001
_refine_ls_shift/su_mean 0.000
_refine_ls_structure_factor_coef Fsqd
_refine_ls_weighting_details 'w=1/[\s^2^(Fo^2^)+(0.0474P)^2^+0.1962P] where P=(Fo^2^+2Fc^2^)/3'
_refine_ls_weighting_scheme calc
_refine_ls_wR_factor_gt 0.0955
_refine_ls_wR_factor_ref 0.1014
_reflns_Friedel_coverage 0.000
_reflns_number_gt 2170
_reflns_number_total 2575
_reflns_threshold_expression 'I > 2\s(I)'
_cod_data_source_file jp7b07870_si_002.cif
_cod_data_source_block d040415_1_1_0m
_cod_depositor_comments 'Adding full bibliography for 1547291--1547294.cif.'
_cod_original_cell_volume 556.97(17)
_cod_database_code 1547293
_shelxl_version_number 2014/6
_shelx_space_group_comment
;
The symmetry employed for this shelxl refinement is uniquely defined
by the following loop, which should always be used as a source of
symmetry information in preference to the above space-group names.
They are only intended as comments.
;
_shelx_estimated_absorpt_t_max 0.993
_shelx_estimated_absorpt_t_min 0.965
_olex2_refinement_description
;
1. Fixed Uiso
 At 1.2 times of:
  All C(H) groups
2.a Aromatic/amide H refined with riding coordinates:
 C2(H2), C3(H3), C7(H7), C8(H8), C11(H11), C13(H13), C14(H14)
;
_olex2_date_sample_data_collection 2015-04-09
_olex2_date_sample_submission 2015-04-09
_olex2_submission_original_sample_id d040415_1_1
_olex2_submission_special_instructions 'No special instructions were received'

loop_
_space_group_symop_operation_xyz
'x, y, z'
'-x, -y, -z'

loop_
_atom_site_label
_atom_site_type_symbol
_atom_site_fract_x
_atom_site_fract_y
_atom_site_fract_z
_atom_site_U_iso_or_equiv
_atom_site_adp_type
_atom_site_occupancy
_atom_site_site_symmetry_order
_atom_site_calc_flag
_atom_site_refinement_flags_posn
F1 F 0.75593(15) 0.15696(14) 0.36731(7) 0.0384(3) Uani 1 1 d .
F2 F 0.15915(10) 0.12924(11) 1.09767(7) 0.0212(2) Uani 1 1 d .
N1 N 1.24229(15) 0.36604(16) 0.66676(9) 0.0181(2) Uani 1 1 d .
C1 C 0.7688(2) 0.2006(2) 0.48937(11) 0.0237(3) Uani 1 1 d .
C2 C 0.77635(19) 0.3879(2) 0.54792(12) 0.0209(3) Uani 1 1 d .
H2 H 0.7696 0.4836 0.5048 0.025 Uiso 1 1 calc R
C3 C 0.79424(17) 0.43213(18) 0.67243(11) 0.0159(3) Uani 1 1 d .
H3 H 0.8013 0.5607 0.7154 0.019 Uiso 1 1 calc R
C4 C 0.80200(16) 0.29090(17) 0.73519(10) 0.0128(2) Uani 1 1 d .
C5 C 0.81932(17) 0.34494(16) 0.86895(10) 0.0120(2) Uani 1 1 d .
C6 C 0.99683(16) 0.46362(16) 0.93569(10) 0.0110(2) Uani 1 1 d .
C7 C 0.7731(2) 0.0556(2) 0.54712(12) 0.0231(3) Uani 1 1 d .
H7 H 0.7656 -0.0726 0.5032 0.028 Uiso 1 1 calc R
C8 C 0.78893(18) 0.10171(18) 0.67130(11) 0.0181(3) Uani 1 1 d .
H8 H 0.7909 0.0037 0.7134 0.022 Uiso 1 1 calc R
C9 C 0.65362(17) 0.28737(16) 0.92705(10) 0.0118(2) Uani 1 1 d .
C10 C 0.65715(17) 0.35711(16) 1.05426(10) 0.0119(2) Uani 1 1 d .
C11 C 0.48473(17) 0.30088(17) 1.11123(11) 0.0140(2) Uani 1 1 d .
H11 H 0.4840 0.3452 1.1954 0.017 Uiso 1 1 calc R
C12 C 0.32262(17) 0.18355(17) 1.04333(11) 0.0149(3) Uani 1 1 d .
C13 C 0.31181(17) 0.11420(17) 0.91799(11) 0.0154(3) Uani 1 1 d .
H13 H 0.1936 0.0328 0.8739 0.018 Uiso 1 1 calc R
C14 C 0.47350(17) 0.16613(17) 0.86173(11) 0.0142(3) Uani 1 1 d .
H14 H 0.4675 0.1213 0.7772 0.017 Uiso 1 1 calc R
C15 C 1.17210(16) 0.51500(16) 0.88079(10) 0.0115(2) Uani 1 1 d .
C16 C 1.19564(17) 0.42796(17) 0.75871(11) 0.0132(2) Uani 1 1 d .

loop_
_atom_site_aniso_label
_atom_site_aniso_U_11
_atom_site_aniso_U_22
_atom_site_aniso_U_33
_atom_site_aniso_U_23
_atom_site_aniso_U_13
_atom_site_aniso_U_12
F1 0.0532(6) 0.0429(5) 0.0074(4) -0.0015(4) 0.0006(4) -0.0040(4)
F2 0.0135(4) 0.0268(4) 0.0202(4) 0.0051(3) 0.0056(3) -0.0018(3)
N1 0.0176(5) 0.0224(6) 0.0129(5) 0.0018(4) 0.0025(4) 0.0042(4)
C1 0.0233(7) 0.0326(7) 0.0074(6) -0.0008(5) 0.0002(5) -0.0034(6)
C2 0.0190(6) 0.0294(7) 0.0139(6) 0.0078(5) 0.0004(5) 0.0025(5)
C3 0.0133(6) 0.0203(6) 0.0129(6) 0.0023(5) 0.0012(4) 0.0034(5)
C4 0.0097(5) 0.0169(6) 0.0097(5) 0.0012(4) 0.0008(4) 0.0006(4)
C5 0.0150(6) 0.0103(5) 0.0102(6) 0.0010(4) 0.0007(4) 0.0038(4)
C6 0.0135(6) 0.0111(5) 0.0089(6) 0.0025(4) 0.0015(4) 0.0036(4)
C7 0.0250(7) 0.0206(6) 0.0153(6) -0.0056(5) 0.0032(5) -0.0023(5)
C8 0.0189(6) 0.0170(6) 0.0148(6) 0.0005(5) 0.0025(5) 0.0003(5)
C9 0.0132(5) 0.0102(5) 0.0120(6) 0.0023(4) 0.0010(4) 0.0033(4)
C10 0.0132(5) 0.0110(5) 0.0123(6) 0.0033(4) 0.0020(4) 0.0040(4)
C11 0.0148(6) 0.0150(6) 0.0124(6) 0.0033(4) 0.0030(4) 0.0039(4)
C12 0.0125(6) 0.0149(6) 0.0190(6) 0.0069(5) 0.0059(5) 0.0035(4)
C13 0.0128(6) 0.0135(5) 0.0172(6) 0.0019(5) -0.0016(4) 0.0004(4)
C14 0.0152(6) 0.0130(5) 0.0125(6) 0.0009(4) -0.0007(4) 0.0022(4)
C15 0.0133(6) 0.0121(5) 0.0092(5) 0.0025(4) 0.0013(4) 0.0035(4)
C16 0.0116(5) 0.0149(5) 0.0126(6) 0.0038(5) 0.0001(4) 0.0018(4)

loop_
_atom_type_symbol
_atom_type_description
_atom_type_scat_dispersion_real
_atom_type_scat_dispersion_imag
_atom_type_scat_source
C C 0.0033 0.0016 'International Tables Vol C Tables 4.2.6.8 and 6.1.1.4'
H H 0.0000 0.0000 'International Tables Vol C Tables 4.2.6.8 and 6.1.1.4'
F F 0.0171 0.0103 'International Tables Vol C Tables 4.2.6.8 and 6.1.1.4'
N N 0.0061 0.0033 'International Tables Vol C Tables 4.2.6.8 and 6.1.1.4'

loop_
_geom_angle_atom_site_label_1
_geom_angle_atom_site_label_2
_geom_angle_atom_site_label_3
_geom_angle
_geom_angle_site_symmetry_1
_geom_angle_site_symmetry_3
F1 C1 C2 117.99(13) . .
F1 C1 C7 118.37(12) . .
C7 C1 C2 123.64(12) . .
C1 C2 H2 121.2 . .
C1 C2 C3 117.58(13) . .
C3 C2 H2 121.2 . .
C2 C3 H3 119.5 . .
C2 C3 C4 120.98(12) . .
C4 C3 H3 119.5 . .
C3 C4 C5 119.03(10) . .
C3 C4 C8 119.15(11) . .
C8 C4 C5 121.81(11) . .
C6 C5 C4 120.65(10) . .
C9 C5 C4 118.66(10) . .
C9 C5 C6 120.56(10) . .
C5 C6 C6 119.94(13) . 2_767
C5 C6 C15 122.23(10) . .
C15 C6 C6 117.84(13) . 2_767
C1 C7 H7 121.0 . .
C1 C7 C8 118.03(12) . .
C8 C7 H7 121.0 . .
C4 C8 H8 119.7 . .
C7 C8 C4 120.60(12) . .
C7 C8 H8 119.7 . .
C5 C9 C10 120.24(10) . .
C5 C9 C14 121.56(11) . .
C14 C9 C10 118.13(11) . .
C11 C10 C9 119.32(11) . .
C15 C10 C9 119.26(11) 2_767 .
C15 C10 C11 121.37(11) 2_767 .
C10 C11 H11 120.7 . .
C12 C11 C10 118.68(11) . .
C12 C11 H11 120.7 . .
F2 C12 C13 117.51(11) . .
C11 C12 F2 118.63(11) . .
C11 C12 C13 123.85(11) . .
C12 C13 H13 120.7 . .
C14 C13 C12 118.58(11) . .
C14 C13 H13 120.7 . .
C9 C14 H14 119.3 . .
C13 C14 C9 121.42(11) . .
C13 C14 H14 119.3 . .
C6 C15 C16 123.38(10) . .
C10 C15 C6 121.88(10) 2_767 .
C10 C15 C16 114.49(10) 2_767 .
N1 C16 C15 170.31(12) . .

loop_
_geom_bond_atom_site_label_1
_geom_bond_atom_site_label_2
_geom_bond_distance
_geom_bond_site_symmetry_2
F1 C1 1.3614(14) .
F2 C12 1.3550(14) .
N1 C16 1.1479(16) .
C1 C2 1.374(2) .
C1 C7 1.373(2) .
C2 H2 0.9500 .
C2 C3 1.3880(17) .
C3 H3 0.9500 .
C3 C4 1.3914(18) .
C4 C5 1.4915(16) .
C4 C8 1.3961(17) .
C5 C6 1.4212(16) .
C5 C9 1.3973(16) .
C6 C6 1.451(2) 2_767
C6 C15 1.4222(16) .
C7 H7 0.9500 .
C7 C8 1.3845(17) .
C8 H8 0.9500 .
C9 C10 1.4349(16) .
C9 C14 1.4340(16) .
C10 C11 1.4254(16) .
C10 C15 1.4027(16) 2_767
C11 H11 0.9500 .
C11 C12 1.3483(17) .
C12 C13 1.4094(17) .
C13 H13 0.9500 .
C13 C14 1.3541(17) .
C14 H14 0.9500 .
C15 C10 1.4027(16) 2_767
C15 C16 1.4409(16) .

loop_
_geom_torsion_atom_site_label_1
_geom_torsion_atom_site_label_2
_geom_torsion_atom_site_label_3
_geom_torsion_atom_site_label_4
_geom_torsion
_geom_torsion_site_symmetry_1
_geom_torsion_site_symmetry_4
F1 C1 C2 C3 -178.47(11) . .
F1 C1 C7 C8 179.13(12) . .
F2 C12 C13 C14 -179.83(10) . .
C1 C2 C3 C4 -0.68(18) . .
C1 C7 C8 C4 -0.65(19) . .
C2 C1 C7 C8 -1.0(2) . .
C2 C3 C4 C5 -179.41(11) . .
C2 C3 C4 C8 -0.83(18) . .
C3 C4 C5 C6 -70.66(15) . .
C3 C4 C5 C9 105.14(13) . .
C3 C4 C8 C7 1.52(18) . .
C4 C5 C6 C6 171.67(12) . 2_767
C4 C5 C6 C15 -8.40(17) . .
C4 C5 C9 C10 -172.02(10) . .
C4 C5 C9 C14 4.81(16) . .
C5 C4 C8 C7 -179.94(11) . .
C5 C6 C15 C10 175.52(10) . 2_767
C5 C6 C15 C16 -10.53(18) . .
C5 C9 C10 C11 178.25(10) . .
C5 C9 C10 C15 0.63(17) . 2_767
C5 C9 C14 C13 -178.47(11) . .
C6 C5 C9 C10 3.78(17) . .
C6 C5 C9 C14 -179.38(10) . .
C6 C6 C15 C10 -4.55(19) 2_767 2_767
C6 C6 C15 C16 169.40(12) 2_767 .
C7 C1 C2 C3 1.6(2) . .
C8 C4 C5 C6 110.80(13) . .
C8 C4 C5 C9 -73.40(15) . .
C9 C5 C6 C6 -4.04(19) . 2_767
C9 C5 C6 C15 175.88(10) . .
C9 C10 C11 C12 -0.14(17) . .
C10 C9 C14 C13 -1.57(17) . .
C10 C11 C12 F2 179.61(10) . .
C10 C11 C12 C13 -0.88(18) . .
C11 C12 C13 C14 0.65(19) . .
C12 C13 C14 C9 0.62(18) . .
C14 C9 C10 C11 1.31(16) . .
C14 C9 C10 C15 -176.30(10) . 2_767
C15 C10 C11 C12 177.42(11) 2_767 .
